data_2232349
loop_
_publ_author_name
'Gu, Wei-Jin'
'Zhuang, Jin'
'Jiang, Yu-Liang'
'Wang, Bing-Xiang'

_publ_section_title
;
 Ethyl 3-benzoylindolizine-1-carboxylate
;
_journal_coeditor_code IM2326
_journal_issue 11
_journal_name_full 'Acta Crystallographica Section E'
_journal_page_first o3033
_journal_paper_doi 10.1107/S160053681104284X
_journal_volume 67
_journal_year 2011
_chemical_formula_iupac 'C18 H15 N O3'
_chemical_formula_moiety 'C18 H15 N O3'
_chemical_formula_sum 'C18 H15 N O3'
_chemical_formula_weight 293.31
_chemical_name_systematic
;
Ethyl 3-benzoylindolizine-1-carboxylate
;
_space_group_IT_number 14
_symmetry_cell_setting monoclinic
_symmetry_space_group_name_Hall '-P 2ybc'
_symmetry_space_group_name_H-M 'P 1 21/c 1'
_atom_sites_solution_hydrogens geom
_atom_sites_solution_primary direct
_atom_sites_solution_secondary difmap
_audit_creation_method SHELXL-97
_cell_angle_alpha 90.00
_cell_angle_beta 103.073(3)
_cell_angle_gamma 90.00
_cell_formula_units_Z 4
_cell_length_a 10.030(2)
_cell_length_b 19.223(3)
_cell_length_c 7.9652(17)
_cell_measurement_reflns_used 1073
_cell_measurement_temperature 291(2)
_cell_measurement_theta_max 19.35
_cell_measurement_theta_min 2.34
_cell_volume 1495.9(5)
_computing_cell_refinement 'SAINT (Bruker, 2000)'
_computing_data_collection 'SMART (Bruker, 2000)'
_computing_data_reduction 'SAINT (Bruker, 2000)'
_computing_molecular_graphics 'SHELXTL (Sheldrick, 2008)'
_computing_publication_material 'SHELXTL (Sheldrick, 2008)'
_computing_structure_refinement 'SHELXTL (Sheldrick, 2008)'
_computing_structure_solution 'SHELXTL (Sheldrick, 2008)'
_diffrn_ambient_temperature 291(2)
_diffrn_measured_fraction_theta_full 0.988
_diffrn_measured_fraction_theta_max 0.988
_diffrn_measurement_device_type 'Bruker SMART APEX CCD'
_diffrn_measurement_method 'phi and omega scans'
_diffrn_radiation_monochromator graphite
_diffrn_radiation_source 'sealed tube'
_diffrn_radiation_type MoK\a
_diffrn_radiation_wavelength 0.71073
_diffrn_reflns_av_R_equivalents 0.0574
_diffrn_reflns_av_sigmaI/netI 0.0606
_diffrn_reflns_limit_h_max 11
_diffrn_reflns_limit_h_min -11
_diffrn_reflns_limit_k_max 20
_diffrn_reflns_limit_k_min -22
_diffrn_reflns_limit_l_max 9
_diffrn_reflns_limit_l_min -9
_diffrn_reflns_number 8910
_diffrn_reflns_theta_full 25.00
_diffrn_reflns_theta_max 25.00
_diffrn_reflns_theta_min 2.08
_exptl_absorpt_coefficient_mu 0.089
_exptl_absorpt_correction_T_max 0.9841
_exptl_absorpt_correction_T_min 0.9789
_exptl_absorpt_correction_type multi-scan
_exptl_absorpt_process_details '(SADABS; Bruker, 2000)'
_exptl_crystal_colour yellow
_exptl_crystal_density_diffrn 1.302
_exptl_crystal_density_method 'not measured'
_exptl_crystal_description block
_exptl_crystal_F_000 616
_exptl_crystal_size_max 0.24
_exptl_crystal_size_mid 0.20
_exptl_crystal_size_min 0.18
_refine_diff_density_max 0.180
_refine_diff_density_min -0.148
_refine_ls_extinction_coef 0.015(2)
_refine_ls_extinction_expression Fc^*^=kFc[1+0.001xFc^2^\l^3^/sin(2\q)]^-1/4^
_refine_ls_extinction_method SHELXL97
_refine_ls_goodness_of_fit_ref 1.003
_refine_ls_hydrogen_treatment constr
_refine_ls_matrix_type full
_refine_ls_number_parameters 201
_refine_ls_number_reflns 2604
_refine_ls_number_restraints 0
_refine_ls_restrained_S_all 1.003
_refine_ls_R_factor_all 0.0897
_refine_ls_R_factor_gt 0.0476
_refine_ls_shift/su_max 0.010
_refine_ls_shift/su_mean 0.002
_refine_ls_structure_factor_coef Fsqd
_refine_ls_weighting_details 'calc w=1/[\s^2^(Fo^2^)+(0.0588P)^2^] where P=(Fo^2^+2Fc^2^)/3'
_refine_ls_weighting_scheme calc
_refine_ls_wR_factor_gt 0.1105
_refine_ls_wR_factor_ref 0.1288
_reflns_number_gt 1604
_reflns_number_total 2604
_reflns_threshold_expression >2sigma(I)
_cod_data_source_file im2326.cif
_cod_data_source_block I
_cod_original_sg_symbol_H-M P2(1)/c
_cod_database_code 2232349
_cod_database_fobs_code 2232349

loop_
_symmetry_equiv_pos_as_xyz
'x, y, z'
'-x, y+1/2, -z+1/2'
'-x, -y, -z'
'x, -y-1/2, z-1/2'

loop_
_atom_site_type_symbol
_atom_site_label
_atom_site_fract_x
_atom_site_fract_y
_atom_site_fract_z
_atom_site_U_iso_or_equiv
_atom_site_adp_type
_atom_site_calc_flag
_atom_site_refinement_flags
_atom_site_occupancy
_atom_site_symmetry_multiplicity
C C1 0.3367(2) 0.08044(12) 0.8614(3) 0.0535(7) Uani d . 1 1
H H1 0.4005 0.0494 0.9231 0.064 Uiso calc R 1 1
C C2 0.3057(3) 0.13943(12) 0.9370(3) 0.0620(7) Uani d . 1 1
H H2 0.3483 0.1490 1.0509 0.074 Uiso calc R 1 1
C C3 0.2092(3) 0.18631(13) 0.8436(3) 0.0613(7) Uani d . 1 1
H H3 0.1880 0.2267 0.8963 0.074 Uiso calc R 1 1
C C4 0.1464(2) 0.17291(11) 0.6764(3) 0.0501(6) Uani d . 1 1
H H4 0.0825 0.2041 0.6154 0.060 Uiso calc R 1 1
C C5 0.1782(2) 0.11209(10) 0.5963(3) 0.0426(6) Uani d . 1 1
C C6 0.1348(2) 0.08293(10) 0.4309(3) 0.0445(6) Uani d . 1 1
C C7 0.2020(2) 0.02004(11) 0.4333(3) 0.0477(6) Uani d . 1 1
H H7 0.1906 -0.0104 0.3403 0.057 Uiso calc R 1 1
C C8 0.2880(2) 0.00854(10) 0.5917(3) 0.0449(6) Uani d . 1 1
C C9 0.3887(2) -0.04547(11) 0.6464(3) 0.0473(6) Uani d . 1 1
C C10 0.3774(2) -0.10994(10) 0.5398(3) 0.0411(6) Uani d . 1 1
C C11 0.4968(3) -0.13982(12) 0.5151(3) 0.0536(7) Uani d . 1 1
H H11 0.5808 -0.1192 0.5626 0.064 Uiso calc R 1 1
C C12 0.4918(3) -0.20014(12) 0.4201(4) 0.0670(8) Uani d . 1 1
H H12 0.5722 -0.2191 0.4002 0.080 Uiso calc R 1 1
C C13 0.3690(3) -0.23235(13) 0.3550(3) 0.0674(8) Uani d . 1 1
H H13 0.3662 -0.2732 0.2917 0.081 Uiso calc R 1 1
C C14 0.2502(3) -0.20418(12) 0.3833(3) 0.0611(7) Uani d . 1 1
H H14 0.1671 -0.2265 0.3414 0.073 Uiso calc R 1 1
C C15 0.2542(2) -0.14261(11) 0.4742(3) 0.0497(6) Uani d . 1 1
H H15 0.1734 -0.1231 0.4912 0.060 Uiso calc R 1 1
C C16 0.0427(2) 0.11668(12) 0.2879(3) 0.0496(6) Uani d . 1 1
C C17 -0.0756(3) 0.10378(13) -0.0047(3) 0.0640(7) Uani d . 1 1
H H17A -0.0512 0.0856 -0.1073 0.077 Uiso calc R 1 1
H H17B -0.0680 0.1541 -0.0066 0.077 Uiso calc R 1 1
C C18 -0.2186(3) 0.08400(16) -0.0048(4) 0.0880(10) Uani d . 1 1
H H18A -0.2252 0.0343 0.0015 0.132 Uiso calc R 1 1
H H18B -0.2785 0.1003 -0.1089 0.132 Uiso calc R 1 1
H H18C -0.2446 0.1046 0.0928 0.132 Uiso calc R 1 1
N N1 0.27358(18) 0.06663(9) 0.6934(2) 0.0438(5) Uani d . 1 1
O O1 0.48475(18) -0.03908(9) 0.7719(2) 0.0698(5) Uani d . 1 1
O O2 0.01794(18) 0.07657(8) 0.1471(2) 0.0672(5) Uani d . 1 1
O O3 -0.00443(17) 0.17415(8) 0.2920(2) 0.0662(5) Uani d . 1 1

loop_
_atom_site_aniso_label
_atom_site_aniso_U_11
_atom_site_aniso_U_22
_atom_site_aniso_U_33
_atom_site_aniso_U_12
_atom_site_aniso_U_13
_atom_site_aniso_U_23
C1 0.0636(17) 0.0482(14) 0.0423(14) 0.0019(12) -0.0016(12) -0.0008(11)
C2 0.080(2) 0.0534(15) 0.0490(16) 0.0019(14) 0.0082(14) -0.0108(13)
C3 0.0735(19) 0.0484(15) 0.0631(18) 0.0056(13) 0.0175(15) -0.0091(13)
C4 0.0506(15) 0.0421(13) 0.0576(17) 0.0043(11) 0.0123(13) 0.0015(12)
C5 0.0403(14) 0.0374(12) 0.0488(14) 0.0011(10) 0.0075(12) 0.0033(11)
C6 0.0471(15) 0.0389(12) 0.0440(14) 0.0024(11) 0.0033(11) -0.0009(11)
C7 0.0532(16) 0.0408(13) 0.0445(15) -0.0015(11) 0.0015(12) -0.0058(10)
C8 0.0510(15) 0.0372(12) 0.0431(14) 0.0017(11) 0.0035(12) -0.0031(10)
C9 0.0464(15) 0.0434(13) 0.0485(15) 0.0003(11) 0.0028(13) 0.0015(11)
C10 0.0458(15) 0.0342(12) 0.0406(13) 0.0014(11) 0.0040(11) 0.0066(10)
C11 0.0483(16) 0.0473(14) 0.0643(17) 0.0002(12) 0.0109(13) 0.0001(12)
C12 0.0695(19) 0.0521(16) 0.084(2) 0.0083(14) 0.0271(16) -0.0052(15)
C13 0.084(2) 0.0468(15) 0.0695(19) -0.0001(16) 0.0127(17) -0.0128(13)
C14 0.0613(18) 0.0481(15) 0.0678(18) -0.0107(13) 0.0020(14) -0.0026(13)
C15 0.0471(16) 0.0444(13) 0.0550(16) 0.0025(11) 0.0061(13) 0.0017(12)
C16 0.0505(16) 0.0441(14) 0.0505(16) 0.0011(12) 0.0037(12) 0.0040(12)
C17 0.069(2) 0.0711(17) 0.0429(15) 0.0018(15) -0.0064(14) 0.0072(13)
C18 0.072(2) 0.113(2) 0.074(2) -0.0102(18) 0.0051(17) 0.0196(18)
N1 0.0485(12) 0.0381(10) 0.0412(11) -0.0003(9) 0.0027(9) -0.0013(8)
O1 0.0645(12) 0.0669(12) 0.0635(12) 0.0164(9) -0.0162(10) -0.0144(9)
O2 0.0783(13) 0.0639(11) 0.0487(11) 0.0165(9) -0.0083(9) -0.0023(9)
O3 0.0722(13) 0.0488(10) 0.0679(13) 0.0143(9) -0.0041(10) 0.0056(9)

loop_
_atom_type_symbol
_atom_type_description
_atom_type_scat_dispersion_real
_atom_type_scat_dispersion_imag
_atom_type_scat_source
C C 0.0033 0.0016 'International Tables Vol C Tables 4.2.6.8 and 6.1.1.4'
H H 0.0000 0.0000 'International Tables Vol C Tables 4.2.6.8 and 6.1.1.4'
N N 0.0061 0.0033 'International Tables Vol C Tables 4.2.6.8 and 6.1.1.4'
O O 0.0106 0.0060 'International Tables Vol C Tables 4.2.6.8 and 6.1.1.4'

loop_
_geom_angle_atom_site_label_1
_geom_angle_atom_site_label_2
_geom_angle_atom_site_label_3
_geom_angle
C2 C1 N1 119.7(2)
C2 C1 H1 120.2
N1 C1 H1 120.2
C1 C2 C3 120.1(2)
C1 C2 H2 119.9
C3 C2 H2 119.9
C4 C3 C2 120.4(2)
C4 C3 H3 119.8
C2 C3 H3 119.8
C3 C4 C5 120.0(2)
C3 C4 H4 120.0
C5 C4 H4 120.0
N1 C5 C4 117.9(2)
N1 C5 C6 107.35(18)
C4 C5 C6 134.7(2)
C7 C6 C5 106.80(19)
C7 C6 C16 128.7(2)
C5 C6 C16 124.45(19)
C8 C7 C6 110.83(19)
C8 C7 H7 124.6
C6 C7 H7 124.6
C7 C8 N1 106.01(18)
C7 C8 C9 129.9(2)
N1 C8 C9 123.6(2)
O1 C9 C8 122.7(2)
O1 C9 C10 119.4(2)
C8 C9 C10 117.9(2)
C15 C10 C11 119.2(2)
C15 C10 C9 122.7(2)
C11 C10 C9 118.0(2)
C12 C11 C10 120.2(2)
C12 C11 H11 119.9
C10 C11 H11 119.9
C13 C12 C11 120.4(2)
C13 C12 H12 119.8
C11 C12 H12 119.8
C12 C13 C14 119.9(2)
C12 C13 H13 120.1
C14 C13 H13 120.1
C13 C14 C15 120.0(2)
C13 C14 H14 120.0
C15 C14 H14 120.0
C10 C15 C14 120.3(2)
C10 C15 H15 119.8
C14 C15 H15 119.8
O3 C16 O2 123.5(2)
O3 C16 C6 125.0(2)
O2 C16 C6 111.5(2)
O2 C17 C18 110.6(2)
O2 C17 H17A 109.5
C18 C17 H17A 109.5
O2 C17 H17B 109.5
C18 C17 H17B 109.5
H17A C17 H17B 108.1
C17 C18 H18A 109.5
C17 C18 H18B 109.5
H18A C18 H18B 109.5
C17 C18 H18C 109.5
H18A C18 H18C 109.5
H18B C18 H18C 109.5
C1 N1 C5 121.86(18)
C1 N1 C8 129.14(19)
C5 N1 C8 109.00(18)
C16 O2 C17 116.98(18)

loop_
_geom_bond_atom_site_label_1
_geom_bond_atom_site_label_2
_geom_bond_distance
C1 C2 1.353(3)
C1 N1 1.370(3)
C1 H1 0.9300
C2 C3 1.406(3)
C2 H2 0.9300
C3 C4 1.363(3)
C3 H3 0.9300
C4 C5 1.403(3)
C4 H4 0.9300
C5 N1 1.393(3)
C5 C6 1.407(3)
C6 C7 1.382(3)
C6 C16 1.448(3)
C7 C8 1.376(3)
C7 H7 0.9300
C8 N1 1.406(2)
C8 C9 1.445(3)
C9 O1 1.228(3)
C9 C10 1.492(3)
C10 C15 1.379(3)
C10 C11 1.382(3)
C11 C12 1.379(3)
C11 H11 0.9300
C12 C13 1.372(3)
C12 H12 0.9300
C13 C14 1.373(3)
C13 H13 0.9300
C14 C15 1.383(3)
C14 H14 0.9300
C15 H15 0.9300
C16 O3 1.205(3)
C16 O2 1.337(3)
C17 O2 1.450(3)
C17 C18 1.484(3)
C17 H17A 0.9700
C17 H17B 0.9700
C18 H18A 0.9600
C18 H18B 0.9600
C18 H18C 0.9600

loop_
_geom_hbond_atom_site_label_D
_geom_hbond_atom_site_label_H
_geom_hbond_atom_site_label_A
_geom_hbond_site_symmetry_A
_geom_hbond_distance_DH
_geom_hbond_distance_HA
_geom_hbond_distance_DA
_geom_hbond_angle_DHA
C1 H1 O1 3_657 0.93 2.45 3.163(3) 134
C14 H14 O3 2_545 0.93 2.58 3.455(3) 157

loop_
_geom_torsion_atom_site_label_1
_geom_torsion_atom_site_label_2
_geom_torsion_atom_site_label_3
_geom_torsion_atom_site_label_4
_geom_torsion
N1 C1 C2 C3 0.0(4)
C1 C2 C3 C4 -0.2(4)
C2 C3 C4 C5 -0.1(4)
C3 C4 C5 N1 0.6(3)
C3 C4 C5 C6 -179.7(2)
N1 C5 C6 C7 1.5(2)
C4 C5 C6 C7 -178.2(2)
N1 C5 C6 C16 -175.5(2)
C4 C5 C6 C16 4.8(4)
C5 C6 C7 C8 -1.1(3)
C16 C6 C7 C8 175.7(2)
C6 C7 C8 N1 0.3(3)
C6 C7 C8 C9 -172.0(2)
C7 C8 C9 O1 157.9(2)
N1 C8 C9 O1 -13.2(4)
C7 C8 C9 C10 -19.2(4)
N1 C8 C9 C10 169.63(18)
O1 C9 C10 C15 139.8(2)
C8 C9 C10 C15 -43.0(3)
O1 C9 C10 C11 -36.4(3)
C8 C9 C10 C11 140.8(2)
C15 C10 C11 C12 2.5(3)
C9 C10 C11 C12 178.8(2)
C10 C11 C12 C13 -2.4(4)
C11 C12 C13 C14 0.5(4)
C12 C13 C14 C15 1.4(4)
C11 C10 C15 C14 -0.6(3)
C9 C10 C15 C14 -176.8(2)
C13 C14 C15 C10 -1.3(4)
C7 C6 C16 O3 -174.1(2)
C5 C6 C16 O3 2.2(4)
C7 C6 C16 O2 4.5(3)
C5 C6 C16 O2 -179.2(2)
C2 C1 N1 C5 0.5(3)
C2 C1 N1 C8 -178.6(2)
C4 C5 N1 C1 -0.8(3)
C6 C5 N1 C1 179.45(18)
C4 C5 N1 C8 178.43(18)
C6 C5 N1 C8 -1.3(2)
C7 C8 N1 C1 179.8(2)
C9 C8 N1 C1 -7.3(3)
C7 C8 N1 C5 0.6(2)
C9 C8 N1 C5 173.6(2)
O3 C16 O2 C17 -2.7(3)
C6 C16 O2 C17 178.65(19)
C18 C17 O2 C16 -89.0(3)

loop_
_cod_related_entry_id
_cod_related_entry_database
_cod_related_entry_code
1 ChemSpider 9983163
